data_4307268
loop_
_publ_author_name
'Hui Zhou'
'Huadong Guo'
'Yingming Yao'
'Liying Zhou'
'Hongmei Sun'
'Hongting Sheng'
'Yong Zhang'
'Qi Shen'

_publ_contact_author_address
;      Department of Chemistry 
      Suzhou University
      Suzhou, 215006
      P. R. China
;
_publ_contact_author_email qshen@suda.edu.cn
_publ_contact_author_fax 86-512-65880305
_publ_contact_author_name 'Prof. Qi Shen'
_publ_contact_author_phone 86-512-65880306
_publ_section_title
;
Ytterbium(II) Complex Bearing a Diaminobis(phenolate) Ligand: Synthesis,
Structure, and One-Electron-Transfer and \e-Caprolactone Polymerization
Reactions
;
_journal_name_full 'Inorganic Chemistry'
_journal_page_first 958
_journal_page_last 964
_journal_paper_doi 10.1021/ic061805w
_journal_volume 46
_journal_year 2007
_chemical_formula_moiety 'C42 H70 N2 O4 Yb, 0.5(C7 H8)'
_chemical_formula_sum 'C45.5 H74 N2 O4 Yb'
_chemical_formula_weight 886.11
_chemical_name_systematic
; 
 ? 
;
_space_group_IT_number 2
_symmetry_cell_setting triclinic
_symmetry_Int_Tables_number 2
_symmetry_space_group_name_Hall '-P 1'
_symmetry_space_group_name_H-M 'P -1'
_atom_sites_solution_hydrogens geom
_atom_sites_solution_primary direct
_atom_sites_solution_secondary difmap
_audit_creation_method SHELXL-97
_cell_angle_alpha 99.946(5)
_cell_angle_beta 93.953(6)
_cell_angle_gamma 94.277(4)
_cell_formula_units_Z 2
_cell_length_a 9.6766(19)
_cell_length_b 14.893(3)
_cell_length_c 15.930(4)
_cell_measurement_reflns_used 9984
_cell_measurement_temperature 193(2)
_cell_measurement_theta_max 25.3
_cell_measurement_theta_min 3.1
_cell_volume 2247.1(8)
_computing_cell_refinement CrystalClear
_computing_data_collection CrystalClear
_computing_data_reduction CrystalStructure
_computing_structure_refinement 'SHELXL-97 (Sheldrick, 1997)'
_computing_structure_solution 'SHELXS-97 (Sheldrick, 1990)'
_diffrn_ambient_temperature 193(2)
_diffrn_measured_fraction_theta_full 0.992
_diffrn_measured_fraction_theta_max 0.992
_diffrn_measurement_device_type 'Rigaku Mercury'
_diffrn_measurement_method \w
_diffrn_radiation_monochromator graphite
_diffrn_radiation_source 'fine-focus sealed tube'
_diffrn_radiation_type MoK\a
_diffrn_radiation_wavelength 0.71070
_diffrn_reflns_av_R_equivalents 0.0251
_diffrn_reflns_av_sigmaI/netI 0.0321
_diffrn_reflns_limit_h_max 11
_diffrn_reflns_limit_h_min -11
_diffrn_reflns_limit_k_max 15
_diffrn_reflns_limit_k_min -17
_diffrn_reflns_limit_l_max 19
_diffrn_reflns_limit_l_min -18
_diffrn_reflns_number 22377
_diffrn_reflns_theta_full 25.35
_diffrn_reflns_theta_max 25.35
_diffrn_reflns_theta_min 3.12
_exptl_absorpt_coefficient_mu 2.122
_exptl_absorpt_correction_T_max 0.6763
_exptl_absorpt_correction_T_min 0.4917
_exptl_absorpt_correction_type multi-scan
_exptl_absorpt_process_details 'Jacobson, R. (1998) Private communication'
_exptl_crystal_colour orange
_exptl_crystal_density_diffrn 1.310
_exptl_crystal_density_method 'not measured'
_exptl_crystal_description block
_exptl_crystal_F_000 926
_exptl_crystal_size_max 0.39
_exptl_crystal_size_mid 0.38
_exptl_crystal_size_min 0.20
_refine_diff_density_max 1.982
_refine_diff_density_min -0.683
_refine_diff_density_rms 0.084
_refine_ls_extinction_method none
_refine_ls_goodness_of_fit_ref 1.085
_refine_ls_hydrogen_treatment mixed
_refine_ls_matrix_type full
_refine_ls_number_parameters 485
_refine_ls_number_reflns 8170
_refine_ls_number_restraints 11
_refine_ls_restrained_S_all 1.119
_refine_ls_R_factor_all 0.0326
_refine_ls_R_factor_gt 0.0300
_refine_ls_shift/su_max 0.003
_refine_ls_shift/su_mean 0.000
_refine_ls_structure_factor_coef Fsqd
_refine_ls_weighting_details 'calc w=1/[\s^2^(Fo^2^)+(0.0394P)^2^+2.0613P] where P=(Fo^2^+2Fc^2^)/3'
_refine_ls_weighting_scheme calc
_refine_ls_wR_factor_gt 0.0739
_refine_ls_wR_factor_ref 0.0761
_reflns_number_gt 7697
_reflns_number_total 8170
_reflns_threshold_expression >2sigma(I)
_cod_data_source_file ic061805wsi20060922_091454_1.cif
_cod_data_source_block complexl
_cod_original_sg_symbol_Hall '-p 1'
_cod_original_formula_sum 'C45.50 H74 N2 O4 Yb'
_cod_database_code 4307268

loop_
_symmetry_equiv_pos_as_xyz
'x, y, z'
'-x, -y, -z'

loop_
_atom_site_label
_atom_site_type_symbol
_atom_site_fract_x
_atom_site_fract_y
_atom_site_fract_z
_atom_site_U_iso_or_equiv
_atom_site_adp_type
_atom_site_occupancy
_atom_site_symmetry_multiplicity
_atom_site_calc_flag
_atom_site_refinement_flags
_atom_site_disorder_assembly
_atom_site_disorder_group
Yb1 Yb 1.019996(14) 0.356048(9) 0.260920(8) 0.02676(6) Uani 1 1 d . . .
O1 O 1.1088(3) 0.49045(16) 0.34345(15) 0.0351(6) Uani 1 1 d . . .
O2 O 0.8359(3) 0.25450(16) 0.20224(15) 0.0346(5) Uani 1 1 d . . .
O3 O 1.2297(3) 0.2673(2) 0.2551(2) 0.0549(8) Uani 1 1 d . . .
O4 O 0.9831(4) 0.2956(2) 0.38951(17) 0.0558(8) Uani 1 1 d . . .
N1 N 0.8513(3) 0.46333(17) 0.21016(17) 0.0247(6) Uani 1 1 d . . .
N2 N 1.0992(3) 0.4065(2) 0.12197(18) 0.0316(6) Uani 1 1 d . . .
C1 C 1.1036(4) 0.5772(2) 0.3373(2) 0.0304(7) Uani 1 1 d . . .
C2 C 1.2171(4) 0.6453(2) 0.3634(2) 0.0330(8) Uani 1 1 d . . .
C3 C 1.2049(4) 0.7328(2) 0.3457(2) 0.0362(8) Uani 1 1 d . . .
H3 H 1.2819 0.7774 0.3618 0.043 Uiso 1 1 calc R . .
C4 C 1.0850(4) 0.7583(2) 0.3054(2) 0.0384(8) Uani 1 1 d . . .
C5 C 0.9725(4) 0.6946(2) 0.2858(2) 0.0312(7) Uani 1 1 d . . .
H5 H 0.8885 0.7113 0.2607 0.037 Uiso 1 1 calc R . .
C6 C 0.9791(3) 0.6066(2) 0.3019(2) 0.0287(7) Uani 1 1 d . . .
C7 C 0.7496(3) 0.2546(2) 0.1345(2) 0.0279(7) Uani 1 1 d . . .
C8 C 0.7159(3) 0.1765(2) 0.0679(2) 0.0273(7) Uani 1 1 d . . .
C9 C 0.6316(3) 0.1864(2) -0.0039(2) 0.0283(7) Uani 1 1 d . . .
H9 H 0.6117 0.1346 -0.0483 0.034 Uiso 1 1 calc R . .
C10 C 0.5742(3) 0.2680(2) -0.0148(2) 0.0284(7) Uani 1 1 d . . .
C11 C 0.6020(3) 0.3404(2) 0.0522(2) 0.0286(7) Uani 1 1 d . . .
H11 H 0.5625 0.3962 0.0482 0.034 Uiso 1 1 calc R . .
C12 C 0.6853(3) 0.3351(2) 0.1254(2) 0.0279(7) Uani 1 1 d . . .
C13 C 0.8507(3) 0.5401(2) 0.2844(2) 0.0295(7) Uani 1 1 d . . .
H13A H 0.8373 0.5135 0.3363 0.035 Uiso 1 1 calc R . .
H13B H 0.7695 0.5748 0.2745 0.035 Uiso 1 1 calc R . .
C14 C 0.7088(3) 0.4160(2) 0.1976(2) 0.0295(7) Uani 1 1 d . . .
H14A H 0.6421 0.4610 0.1873 0.035 Uiso 1 1 calc R . .
H14B H 0.6873 0.3950 0.2513 0.035 Uiso 1 1 calc R . .
C15 C 0.8913(4) 0.4967(2) 0.1322(2) 0.0305(7) Uani 1 1 d . . .
H15A H 0.8635 0.5596 0.1342 0.037 Uiso 1 1 calc R . .
H15B H 0.8403 0.4572 0.0814 0.037 Uiso 1 1 calc R . .
C16 C 1.0469(4) 0.4969(2) 0.1228(2) 0.0307(7) Uani 1 1 d . . .
H16A H 1.0671 0.5180 0.0689 0.037 Uiso 1 1 calc R . .
H16B H 1.0972 0.5411 0.1707 0.037 Uiso 1 1 calc R . .
C17 C 1.2525(4) 0.4188(3) 0.1229(3) 0.0450(9) Uani 1 1 d . . .
H17A H 1.2780 0.4445 0.0729 0.067 Uiso 1 1 calc R . .
H17B H 1.2907 0.3595 0.1213 0.067 Uiso 1 1 calc R . .
H17C H 1.2904 0.4607 0.1752 0.067 Uiso 1 1 calc R . .
C18 C 1.0443(4) 0.3412(2) 0.0449(2) 0.0369(8) Uani 1 1 d . . .
H18A H 0.9427 0.3326 0.0437 0.055 Uiso 1 1 calc R . .
H18B H 1.0832 0.2824 0.0455 0.055 Uiso 1 1 calc R . .
H18C H 1.0702 0.3651 -0.0060 0.055 Uiso 1 1 calc R . .
C19 C 1.3515(4) 0.6214(3) 0.4103(3) 0.0444(9) Uani 1 1 d . . .
C20 C 1.4548(5) 0.7045(3) 0.4402(3) 0.0654(14) Uani 1 1 d . . .
H20A H 1.5343 0.6871 0.4735 0.098 Uiso 1 1 calc R . .
H20B H 1.4098 0.7522 0.4760 0.098 Uiso 1 1 calc R . .
H20C H 1.4872 0.7278 0.3904 0.098 Uiso 1 1 calc R . .
C21 C 1.4220(5) 0.5511(3) 0.3495(3) 0.0579(12) Uani 1 1 d . . .
H21A H 1.4479 0.5775 0.2999 0.087 Uiso 1 1 calc R . .
H21B H 1.3577 0.4962 0.3302 0.087 Uiso 1 1 calc R . .
H21C H 1.5057 0.5346 0.3794 0.087 Uiso 1 1 calc R . .
C22 C 1.3146(5) 0.5820(3) 0.4901(3) 0.0586(12) Uani 1 1 d . . .
H22A H 1.2482 0.5279 0.4729 0.088 Uiso 1 1 calc R . .
H22B H 1.2730 0.6283 0.5296 0.088 Uiso 1 1 calc R . .
H22C H 1.3993 0.5648 0.5185 0.088 Uiso 1 1 calc R . .
C23 C 1.0772(4) 0.8540(3) 0.2800(3) 0.0407(9) Uani 1 1 d . . .
C24 C 1.2039(5) 0.9199(3) 0.3163(3) 0.0599(12) Uani 1 1 d . . .
H24A H 1.1929 0.9795 0.2998 0.090 Uiso 1 1 calc R . .
H24B H 1.2877 0.8955 0.2936 0.090 Uiso 1 1 calc R . .
H24C H 1.2124 0.9270 0.3788 0.090 Uiso 1 1 calc R . .
C25 C 0.9484(5) 0.8979(3) 0.3145(3) 0.0517(11) Uani 1 1 d . . .
H25A H 0.9548 0.9047 0.3770 0.078 Uiso 1 1 calc R . .
H25B H 0.8643 0.8586 0.2903 0.078 Uiso 1 1 calc R . .
H25C H 0.9441 0.9582 0.2982 0.078 Uiso 1 1 calc R . .
C26 C 1.0650(5) 0.8439(3) 0.1819(3) 0.0529(11) Uani 1 1 d . . .
H26A H 1.0536 0.9037 0.1659 0.079 Uiso 1 1 calc R . .
H26B H 0.9842 0.8013 0.1579 0.079 Uiso 1 1 calc R . .
H26C H 1.1494 0.8201 0.1594 0.079 Uiso 1 1 calc R . .
C27 C 0.7737(3) 0.0848(2) 0.0751(2) 0.0326(8) Uani 1 1 d . . .
C28 C 0.7265(4) 0.0097(2) -0.0024(2) 0.0377(8) Uani 1 1 d . . .
H28A H 0.6249 -0.0011 -0.0072 0.056 Uiso 1 1 calc R . .
H28B H 0.7677 -0.0469 0.0050 0.056 Uiso 1 1 calc R . .
H28C H 0.7568 0.0290 -0.0545 0.056 Uiso 1 1 calc R . .
C29 C 0.7249(5) 0.0523(3) 0.1553(3) 0.0450(10) Uani 1 1 d . . .
H29A H 0.7511 0.1003 0.2054 0.068 Uiso 1 1 calc R . .
H29B H 0.7689 -0.0032 0.1630 0.068 Uiso 1 1 calc R . .
H29C H 0.6236 0.0391 0.1488 0.068 Uiso 1 1 calc R . .
C30 C 0.9335(4) 0.0969(3) 0.0810(3) 0.0471(10) Uani 1 1 d . . .
H30A H 0.9642 0.1151 0.0286 0.071 Uiso 1 1 calc R . .
H30B H 0.9706 0.0389 0.0880 0.071 Uiso 1 1 calc R . .
H30C H 0.9675 0.1443 0.1303 0.071 Uiso 1 1 calc R . .
C31 C 0.4834(4) 0.2730(2) -0.0970(2) 0.0338(8) Uani 1 1 d . . .
C32 C 0.5385(9) 0.2248(7) -0.1742(3) 0.159(5) Uani 1 1 d . . .
H32A H 0.5497 0.1613 -0.1682 0.239 Uiso 1 1 calc R . .
H32B H 0.6288 0.2552 -0.1820 0.239 Uiso 1 1 calc R . .
H32C H 0.4736 0.2256 -0.2241 0.239 Uiso 1 1 calc R . .
C33 C 0.4598(8) 0.3717(4) -0.1055(4) 0.092(2) Uani 1 1 d . . .
H33A H 0.5494 0.4058 -0.1086 0.137 Uiso 1 1 calc R . .
H33B H 0.4151 0.4008 -0.0558 0.137 Uiso 1 1 calc R . .
H33C H 0.3998 0.3716 -0.1577 0.137 Uiso 1 1 calc R . .
C34 C 0.3392(6) 0.2285(5) -0.0910(4) 0.100(2) Uani 1 1 d . . .
H34A H 0.2795 0.2329 -0.1421 0.150 Uiso 1 1 calc R . .
H34B H 0.2999 0.2598 -0.0401 0.150 Uiso 1 1 calc R . .
H34C H 0.3451 0.1639 -0.0871 0.150 Uiso 1 1 calc R . .
C35 C 1.2501(5) 0.1835(3) 0.1999(4) 0.0782(17) Uani 1 1 d . . .
H35A H 1.2169 0.1858 0.1402 0.094 Uiso 1 1 calc R . .
H35B H 1.1980 0.1313 0.2180 0.094 Uiso 1 1 calc R . .
C36 C 1.4007(6) 0.1729(5) 0.2064(5) 0.100(2) Uani 1 1 d D . .
H36A H 1.4178 0.1091 0.2109 0.120 Uiso 1 1 calc R . .
H36B H 1.4434 0.1885 0.1554 0.120 Uiso 1 1 calc R . .
C37 C 1.4589(6) 0.2362(6) 0.2839(5) 0.119(3) Uani 1 1 d D . .
H37A H 1.4795 0.2024 0.3310 0.143 Uiso 1 1 calc R . .
H37B H 1.5459 0.2700 0.2730 0.143 Uiso 1 1 calc R . .
C38 C 1.3584(8) 0.2960(5) 0.3050(5) 0.117(3) Uani 1 1 d D . .
H38A H 1.3918 0.3577 0.2958 0.141 Uiso 1 1 calc R . .
H38B H 1.3434 0.3001 0.3663 0.141 Uiso 1 1 calc R . .
C39 C 0.9202(7) 0.2051(4) 0.3902(4) 0.091(2) Uani 1 1 d . . .
H39A H 0.9167 0.1671 0.3324 0.109 Uiso 1 1 calc R . .
H39B H 0.8242 0.2081 0.4075 0.109 Uiso 1 1 calc R . .
C40 C 1.0054(9) 0.1653(4) 0.4513(5) 0.110(3) Uani 1 1 d . . .
H40A H 1.0473 0.1112 0.4215 0.132 Uiso 1 1 calc R . .
H40B H 0.9479 0.1457 0.4951 0.132 Uiso 1 1 calc R . .
C41 C 1.1160(7) 0.2373(4) 0.4921(4) 0.0791(16) Uani 1 1 d . . .
H41A H 1.2067 0.2249 0.4694 0.095 Uiso 1 1 calc R . .
H41B H 1.1253 0.2411 0.5549 0.095 Uiso 1 1 calc R . .
C42 C 1.0669(6) 0.3234(3) 0.4688(3) 0.0595(12) Uani 1 1 d . . .
H42A H 1.0114 0.3539 0.5136 0.071 Uiso 1 1 calc R . .
H42B H 1.1468 0.3663 0.4620 0.071 Uiso 1 1 calc R . .
C43 C 0.5341(16) 0.9946(11) 0.4745(9) 0.108(5) Uiso 0.50 1 d PD . .
C44 C 0.5522(17) 0.9339(11) 0.5332(10) 0.091(5) Uiso 0.50 1 d PD . .
C45 C 0.4652(19) 0.9417(13) 0.6008(11) 0.122(5) Uiso 0.50 1 d PD . .
C46 C 0.376(4) 1.009(2) 0.6275(19) 0.206(17) Uiso 0.50 1 d PD . .
C47 C 0.3552(13) 1.0611(9) 0.5639(8) 0.087(3) Uiso 0.50 1 d PD . .
C48 C 0.4361(14) 1.0578(10) 0.4954(9) 0.077(4) Uiso 0.50 1 d PD . .
C49 C 0.617(2) 0.9998(13) 0.3955(11) 0.101(6) Uiso 0.50 1 d PD . .

loop_
_atom_site_aniso_label
_atom_site_aniso_U_11
_atom_site_aniso_U_22
_atom_site_aniso_U_33
_atom_site_aniso_U_23
_atom_site_aniso_U_13
_atom_site_aniso_U_12
Yb1 0.02903(9) 0.02701(9) 0.02551(9) 0.00696(6) -0.00081(6) 0.00836(6)
O1 0.0401(14) 0.0292(13) 0.0347(13) 0.0065(10) -0.0107(11) 0.0051(10)
O2 0.0412(14) 0.0267(12) 0.0343(13) 0.0055(10) -0.0123(11) 0.0063(10)
O3 0.0476(17) 0.0563(18) 0.0646(19) 0.0107(15) 0.0059(14) 0.0285(14)
O4 0.081(2) 0.0565(18) 0.0286(14) 0.0165(13) -0.0051(14) -0.0147(16)
N1 0.0266(14) 0.0215(13) 0.0258(14) 0.0045(11) -0.0015(11) 0.0037(11)
N2 0.0280(15) 0.0399(17) 0.0295(15) 0.0112(13) 0.0025(12) 0.0079(12)
C1 0.0349(18) 0.0309(18) 0.0241(16) 0.0029(14) -0.0046(14) 0.0055(14)
C2 0.0354(19) 0.0343(19) 0.0270(17) 0.0038(14) -0.0090(14) 0.0033(15)
C3 0.0346(19) 0.0332(19) 0.0375(19) 0.0032(16) -0.0085(16) -0.0005(15)
C4 0.043(2) 0.0264(18) 0.042(2) 0.0031(16) -0.0078(17) 0.0004(15)
C5 0.0324(18) 0.0280(17) 0.0299(17) -0.0006(14) -0.0092(14) 0.0065(14)
C6 0.0319(17) 0.0269(17) 0.0244(16) -0.0011(13) -0.0045(13) 0.0037(14)
C7 0.0277(17) 0.0229(16) 0.0323(18) 0.0036(14) -0.0003(14) 0.0021(13)
C8 0.0222(16) 0.0243(16) 0.0354(18) 0.0055(14) 0.0016(13) 0.0024(13)
C9 0.0239(16) 0.0260(17) 0.0324(18) 0.0007(14) -0.0018(13) 0.0006(13)
C10 0.0204(15) 0.0328(18) 0.0322(18) 0.0074(14) -0.0017(13) 0.0026(13)
C11 0.0208(15) 0.0261(17) 0.0391(19) 0.0071(14) -0.0039(14) 0.0069(13)
C12 0.0253(16) 0.0237(16) 0.0339(18) 0.0032(14) -0.0004(14) 0.0029(13)
C13 0.0301(17) 0.0274(17) 0.0291(17) 0.0001(14) -0.0021(14) 0.0065(14)
C14 0.0257(16) 0.0232(16) 0.0390(19) 0.0031(14) -0.0005(14) 0.0070(13)
C15 0.0338(18) 0.0270(17) 0.0307(18) 0.0077(14) -0.0081(14) 0.0053(14)
C16 0.0348(18) 0.0315(18) 0.0257(17) 0.0065(14) -0.0003(14) 0.0009(14)
C17 0.032(2) 0.063(3) 0.043(2) 0.015(2) 0.0042(17) 0.0074(18)
C18 0.041(2) 0.0353(19) 0.037(2) 0.0084(16) 0.0072(16) 0.0065(16)
C19 0.039(2) 0.045(2) 0.047(2) 0.0097(18) -0.0195(18) 0.0014(17)
C20 0.051(3) 0.063(3) 0.077(3) 0.018(3) -0.036(2) -0.006(2)
C21 0.040(2) 0.068(3) 0.067(3) 0.017(2) -0.012(2) 0.016(2)
C22 0.063(3) 0.067(3) 0.045(2) 0.018(2) -0.026(2) 0.006(2)
C23 0.044(2) 0.0301(19) 0.047(2) 0.0088(17) -0.0084(18) 0.0013(16)
C24 0.058(3) 0.034(2) 0.084(3) 0.013(2) -0.016(2) -0.003(2)
C25 0.062(3) 0.032(2) 0.061(3) 0.0085(19) 0.000(2) 0.0136(19)
C26 0.056(3) 0.050(3) 0.056(3) 0.021(2) 0.001(2) 0.005(2)
C27 0.0277(17) 0.0238(17) 0.045(2) 0.0040(15) -0.0035(15) 0.0069(13)
C28 0.0361(19) 0.0248(17) 0.049(2) -0.0005(16) -0.0008(17) 0.0047(15)
C29 0.061(3) 0.0285(19) 0.048(2) 0.0124(17) 0.001(2) 0.0097(18)
C30 0.0306(19) 0.031(2) 0.075(3) -0.0030(19) -0.0078(19) 0.0109(16)
C31 0.0333(19) 0.0338(19) 0.0346(19) 0.0088(15) -0.0057(15) 0.0059(15)
C32 0.182(8) 0.277(11) 0.030(3) -0.001(4) -0.010(4) 0.181(8)
C33 0.127(6) 0.060(3) 0.083(4) 0.030(3) -0.050(4) -0.004(3)
C34 0.052(3) 0.154(6) 0.096(4) 0.055(4) -0.040(3) -0.025(4)
C35 0.050(3) 0.047(3) 0.128(5) -0.004(3) -0.019(3) 0.009(2)
C36 0.057(3) 0.115(5) 0.112(5) -0.037(4) -0.010(3) 0.041(3)
C37 0.044(3) 0.171(8) 0.118(6) -0.031(5) -0.001(3) -0.002(4)
C38 0.127(6) 0.105(5) 0.098(5) -0.038(4) -0.069(4) 0.076(5)
C39 0.121(5) 0.081(4) 0.067(3) 0.043(3) -0.025(3) -0.046(4)
C40 0.165(7) 0.061(4) 0.098(5) 0.028(3) -0.040(5) -0.005(4)
C41 0.098(4) 0.082(4) 0.057(3) 0.021(3) -0.015(3) 0.010(3)
C42 0.078(3) 0.066(3) 0.030(2) 0.006(2) -0.005(2) -0.006(3)

loop_
_atom_type_symbol
_atom_type_description
_atom_type_scat_dispersion_real
_atom_type_scat_dispersion_imag
_atom_type_scat_source
C C 0.0033 0.0016 'International Tables Vol C Tables 4.2.6.8 and 6.1.1.4'
H H 0.0000 0.0000 'International Tables Vol C Tables 4.2.6.8 and 6.1.1.4'
N N 0.0061 0.0033 'International Tables Vol C Tables 4.2.6.8 and 6.1.1.4'
O O 0.0106 0.0060 'International Tables Vol C Tables 4.2.6.8 and 6.1.1.4'
Yb Yb -0.3850 5.5486 'International Tables Vol C Tables 4.2.6.8 and 6.1.1.4'

loop_
_geom_angle_atom_site_label_1
_geom_angle_atom_site_label_2
_geom_angle_atom_site_label_3
_geom_angle
_geom_angle_site_symmetry_1
_geom_angle_site_symmetry_3
_geom_angle_publ_flag
O1 Yb1 O2 151.16(9) . . ?
O1 Yb1 O4 88.94(9) . . ?
O2 Yb1 O4 84.35(9) . . ?
O1 Yb1 O3 101.06(10) . . ?
O2 Yb1 O3 106.20(10) . . ?
O4 Yb1 O3 84.87(11) . . ?
O1 Yb1 N1 80.20(8) . . ?
O2 Yb1 N1 78.96(8) . . ?
O4 Yb1 N1 119.75(10) . . ?
O3 Yb1 N1 155.37(10) . . ?
O1 Yb1 N2 92.46(9) . . ?
O2 Yb1 N2 98.97(9) . . ?
O4 Yb1 N2 169.99(10) . . ?
O3 Yb1 N2 85.14(10) . . ?
N1 Yb1 N2 70.23(9) . . ?
C1 O1 Yb1 134.3(2) . . ?
C7 O2 Yb1 129.9(2) . . ?
C38 O3 C35 106.4(3) . . ?
C38 O3 Yb1 124.7(3) . . ?
C35 O3 Yb1 128.8(3) . . ?
C42 O4 C39 106.7(3) . . ?
C42 O4 Yb1 124.4(3) . . ?
C39 O4 Yb1 124.0(3) . . ?
C15 N1 C14 111.6(3) . . ?
C15 N1 C13 111.8(3) . . ?
C14 N1 C13 106.2(2) . . ?
C15 N1 Yb1 112.97(19) . . ?
C14 N1 Yb1 108.80(18) . . ?
C13 N1 Yb1 104.96(18) . . ?
C18 N2 C16 111.5(3) . . ?
C18 N2 C17 108.9(3) . . ?
C16 N2 C17 107.4(3) . . ?
C18 N2 Yb1 112.1(2) . . ?
C16 N2 Yb1 104.84(19) . . ?
C17 N2 Yb1 112.0(2) . . ?
O1 C1 C6 119.5(3) . . ?
O1 C1 C2 123.8(3) . . ?
C6 C1 C2 116.7(3) . . ?
C3 C2 C1 118.8(3) . . ?
C3 C2 C19 121.0(3) . . ?
C1 C2 C19 120.1(3) . . ?
C2 C3 C4 123.2(3) . . ?
C2 C3 H3 118.4 . . ?
C4 C3 H3 118.4 . . ?
C5 C4 C3 117.9(3) . . ?
C5 C4 C23 119.7(3) . . ?
C3 C4 C23 122.4(3) . . ?
C4 C5 C6 121.2(3) . . ?
C4 C5 H5 119.4 . . ?
C6 C5 H5 119.4 . . ?
C5 C6 C1 121.8(3) . . ?
C5 C6 C13 119.8(3) . . ?
C1 C6 C13 118.4(3) . . ?
O2 C7 C12 119.6(3) . . ?
O2 C7 C8 123.5(3) . . ?
C12 C7 C8 116.9(3) . . ?
C9 C8 C7 118.5(3) . . ?
C9 C8 C27 121.0(3) . . ?
C7 C8 C27 120.5(3) . . ?
C8 C9 C10 124.3(3) . . ?
C8 C9 H9 117.9 . . ?
C10 C9 H9 117.9 . . ?
C11 C10 C9 116.0(3) . . ?
C11 C10 C31 123.3(3) . . ?
C9 C10 C31 120.7(3) . . ?
C10 C11 C12 122.6(3) . . ?
C10 C11 H11 118.7 . . ?
C12 C11 H11 118.7 . . ?
C11 C12 C7 121.5(3) . . ?
C11 C12 C14 120.1(3) . . ?
C7 C12 C14 118.4(3) . . ?
N1 C13 C6 116.0(3) . . ?
N1 C13 H13A 108.3 . . ?
C6 C13 H13A 108.3 . . ?
N1 C13 H13B 108.3 . . ?
C6 C13 H13B 108.3 . . ?
H13A C13 H13B 107.4 . . ?
N1 C14 C12 115.4(3) . . ?
N1 C14 H14A 108.4 . . ?
C12 C14 H14A 108.4 . . ?
N1 C14 H14B 108.4 . . ?
C12 C14 H14B 108.4 . . ?
H14A C14 H14B 107.5 . . ?
N1 C15 C16 112.4(3) . . ?
N1 C15 H15A 109.1 . . ?
C16 C15 H15A 109.1 . . ?
N1 C15 H15B 109.1 . . ?
C16 C15 H15B 109.1 . . ?
H15A C15 H15B 107.8 . . ?
N2 C16 C15 113.2(3) . . ?
N2 C16 H16A 108.9 . . ?
C15 C16 H16A 108.9 . . ?
N2 C16 H16B 108.9 . . ?
C15 C16 H16B 108.9 . . ?
H16A C16 H16B 107.7 . . ?
N2 C17 H17A 109.5 . . ?
N2 C17 H17B 109.5 . . ?
H17A C17 H17B 109.5 . . ?
N2 C17 H17C 109.5 . . ?
H17A C17 H17C 109.5 . . ?
H17B C17 H17C 109.5 . . ?
N2 C18 H18A 109.5 . . ?
N2 C18 H18B 109.5 . . ?
H18A C18 H18B 109.5 . . ?
N2 C18 H18C 109.5 . . ?
H18A C18 H18C 109.5 . . ?
H18B C18 H18C 109.5 . . ?
C20 C19 C21 108.1(4) . . ?
C20 C19 C22 107.4(4) . . ?
C21 C19 C22 110.1(4) . . ?
C20 C19 C2 112.4(3) . . ?
C21 C19 C2 109.2(3) . . ?
C22 C19 C2 109.6(3) . . ?
C19 C20 H20A 109.5 . . ?
C19 C20 H20B 109.5 . . ?
H20A C20 H20B 109.5 . . ?
C19 C20 H20C 109.5 . . ?
H20A C20 H20C 109.5 . . ?
H20B C20 H20C 109.5 . . ?
C19 C21 H21A 109.5 . . ?
C19 C21 H21B 109.5 . . ?
H21A C21 H21B 109.5 . . ?
C19 C21 H21C 109.5 . . ?
H21A C21 H21C 109.5 . . ?
H21B C21 H21C 109.5 . . ?
C19 C22 H22A 109.5 . . ?
C19 C22 H22B 109.5 . . ?
H22A C22 H22B 109.5 . . ?
C19 C22 H22C 109.5 . . ?
H22A C22 H22C 109.5 . . ?
H22B C22 H22C 109.5 . . ?
C24 C23 C26 108.8(4) . . ?
C24 C23 C25 107.2(3) . . ?
C26 C23 C25 108.6(3) . . ?
C24 C23 C4 112.6(3) . . ?
C26 C23 C4 109.6(3) . . ?
C25 C23 C4 109.9(3) . . ?
C23 C24 H24A 109.5 . . ?
C23 C24 H24B 109.5 . . ?
H24A C24 H24B 109.5 . . ?
C23 C24 H24C 109.5 . . ?
H24A C24 H24C 109.5 . . ?
H24B C24 H24C 109.5 . . ?
C23 C25 H25A 109.5 . . ?
C23 C25 H25B 109.5 . . ?
H25A C25 H25B 109.5 . . ?
C23 C25 H25C 109.5 . . ?
H25A C25 H25C 109.5 . . ?
H25B C25 H25C 109.5 . . ?
C23 C26 H26A 109.5 . . ?
C23 C26 H26B 109.5 . . ?
H26A C26 H26B 109.5 . . ?
C23 C26 H26C 109.5 . . ?
H26A C26 H26C 109.5 . . ?
H26B C26 H26C 109.5 . . ?
C8 C27 C28 112.9(3) . . ?
C8 C27 C29 109.4(3) . . ?
C28 C27 C29 108.1(3) . . ?
C8 C27 C30 109.4(3) . . ?
C28 C27 C30 107.2(3) . . ?
C29 C27 C30 109.8(3) . . ?
C27 C28 H28A 109.5 . . ?
C27 C28 H28B 109.5 . . ?
H28A C28 H28B 109.5 . . ?
C27 C28 H28C 109.5 . . ?
H28A C28 H28C 109.5 . . ?
H28B C28 H28C 109.5 . . ?
C27 C29 H29A 109.5 . . ?
C27 C29 H29B 109.5 . . ?
H29A C29 H29B 109.5 . . ?
C27 C29 H29C 109.5 . . ?
H29A C29 H29C 109.5 . . ?
H29B C29 H29C 109.5 . . ?
C27 C30 H30A 109.5 . . ?
C27 C30 H30B 109.5 . . ?
H30A C30 H30B 109.5 . . ?
C27 C30 H30C 109.5 . . ?
H30A C30 H30C 109.5 . . ?
H30B C30 H30C 109.5 . . ?
C32 C31 C34 107.9(6) . . ?
C32 C31 C33 110.8(5) . . ?
C34 C31 C33 104.4(5) . . ?
C32 C31 C10 112.5(3) . . ?
C34 C31 C10 108.6(3) . . ?
C33 C31 C10 112.2(3) . . ?
C31 C32 H32A 109.5 . . ?
C31 C32 H32B 109.5 . . ?
H32A C32 H32B 109.5 . . ?
C31 C32 H32C 109.5 . . ?
H32A C32 H32C 109.5 . . ?
H32B C32 H32C 109.5 . . ?
C31 C33 H33A 109.5 . . ?
C31 C33 H33B 109.5 . . ?
H33A C33 H33B 109.5 . . ?
C31 C33 H33C 109.5 . . ?
H33A C33 H33C 109.5 . . ?
H33B C33 H33C 109.5 . . ?
C31 C34 H34A 109.5 . . ?
C31 C34 H34B 109.5 . . ?
H34A C34 H34B 109.5 . . ?
C31 C34 H34C 109.5 . . ?
H34A C34 H34C 109.5 . . ?
H34B C34 H34C 109.5 . . ?
O3 C35 C36 107.0(4) . . ?
O3 C35 H35A 110.3 . . ?
C36 C35 H35A 110.3 . . ?
O3 C35 H35B 110.3 . . ?
C36 C35 H35B 110.3 . . ?
H35A C35 H35B 108.6 . . ?
C37 C36 C35 105.8(5) . . ?
C37 C36 H36A 110.6 . . ?
C35 C36 H36A 110.6 . . ?
C37 C36 H36B 110.6 . . ?
C35 C36 H36B 110.6 . . ?
H36A C36 H36B 108.7 . . ?
C38 C37 C36 106.0(5) . . ?
C38 C37 H37A 110.5 . . ?
C36 C37 H37A 110.5 . . ?
C38 C37 H37B 110.5 . . ?
C36 C37 H37B 110.5 . . ?
H37A C37 H37B 108.7 . . ?
C37 C38 O3 111.9(5) . . ?
C37 C38 H38A 109.2 . . ?
O3 C38 H38A 109.2 . . ?
C37 C38 H38B 109.2 . . ?
O3 C38 H38B 109.2 . . ?
H38A C38 H38B 107.9 . . ?
O4 C39 C40 107.5(5) . . ?
O4 C39 H39A 110.2 . . ?
C40 C39 H39A 110.2 . . ?
O4 C39 H39B 110.2 . . ?
C40 C39 H39B 110.2 . . ?
H39A C39 H39B 108.5 . . ?
C39 C40 C41 107.0(5) . . ?
C39 C40 H40A 110.3 . . ?
C41 C40 H40A 110.3 . . ?
C39 C40 H40B 110.3 . . ?
C41 C40 H40B 110.3 . . ?
H40A C40 H40B 108.6 . . ?
C40 C41 C42 103.9(5) . . ?
C40 C41 H41A 111.0 . . ?
C42 C41 H41A 111.0 . . ?
C40 C41 H41B 111.0 . . ?
C42 C41 H41B 111.0 . . ?
H41A C41 H41B 109.0 . . ?
O4 C42 C41 105.6(4) . . ?
O4 C42 H42A 110.6 . . ?
C41 C42 H42A 110.6 . . ?
O4 C42 H42B 110.6 . . ?
C41 C42 H42B 110.6 . . ?
H42A C42 H42B 108.8 . . ?
C48 C43 C43 83.0(16) 2_676 2_676 ?
C48 C43 C48 130.1(14) 2_676 . ?
C43 C43 C48 47.1(12) 2_676 . ?
C48 C43 C44 150.7(17) 2_676 2_676 ?
C43 C43 C44 67.8(14) 2_676 2_676 ?
C48 C43 C44 20.8(8) . 2_676 ?
C48 C43 C44 15.7(11) 2_676 . ?
C43 C43 C44 67.5(14) 2_676 . ?
C48 C43 C44 114.5(11) . . ?
C44 C43 C44 135.3(11) 2_676 . ?
C48 C43 C47 63.0(11) 2_676 2_676 ?
C43 C43 C47 146(2) 2_676 2_676 ?
C48 C43 C47 166.9(14) . 2_676 ?
C44 C43 C47 146.2(14) 2_676 2_676 ?
C44 C43 C47 78.5(10) . 2_676 ?
C48 C43 C49 110.8(14) 2_676 . ?
C43 C43 C49 166(2) 2_676 . ?
C48 C43 C49 119.1(13) . . ?
C44 C43 C49 98.4(12) 2_676 . ?
C44 C43 C49 126.3(12) . . ?
C47 C43 C49 47.9(8) 2_676 . ?
C48 C43 C45 155.3(16) 2_676 2_676 ?
C43 C43 C45 121.6(18) 2_676 2_676 ?
C48 C43 C45 74.6(11) . 2_676 ?
C44 C43 C45 53.9(9) 2_676 2_676 ?
C44 C43 C45 170.8(12) . 2_676 ?
C47 C43 C45 92.4(11) 2_676 2_676 ?
C49 C43 C45 44.5(9) . 2_676 ?
C48 C43 C46 109.4(15) 2_676 2_676 ?
C43 C43 C46 167(2) 2_676 2_676 ?
C48 C43 C46 120.4(13) . 2_676 ?
C44 C43 C46 99.6(12) 2_676 2_676 ?
C44 C43 C46 125.0(11) . 2_676 ?
C47 C43 C46 46.7(8) 2_676 2_676 ?
C49 C43 C46 5(2) . 2_676 ?
C45 C43 C46 46.0(7) 2_676 2_676 ?
C48 C44 C45 149(3) 2_676 . ?
C48 C44 C43 78(3) 2_676 2_676 ?
C45 C44 C43 71.6(12) . 2_676 ?
C48 C44 C43 33(2) 2_676 . ?
C45 C44 C43 116.3(14) . . ?
C43 C44 C43 44.7(11) 2_676 . ?
C48 C44 C47 20(2) 2_676 2_676 ?
C45 C44 C47 168.9(14) . 2_676 ?
C43 C44 C47 97.4(11) 2_676 2_676 ?
C43 C44 C47 52.7(8) . 2_676 ?
C49 C45 C46 14.6(16) 2_676 . ?
C49 C45 C44 117.6(17) 2_676 . ?
C46 C45 C44 130.1(19) . . ?
C49 C45 C43 63.1(11) 2_676 2_676 ?
C46 C45 C43 76.1(15) . 2_676 ?
C44 C45 C43 54.5(10) . 2_676 ?
C49 C45 C48 109.6(14) 2_676 2_676 ?
C46 C45 C48 122.4(17) . 2_676 ?
C44 C45 C48 8.2(9) . 2_676 ?
C43 C45 C48 46.5(7) 2_676 2_676 ?
C49 C46 C47 59(4) 2_676 . ?
C49 C46 C45 54(4) 2_676 . ?
C47 C46 C45 109(2) . . ?
C49 C46 C43 22(8) 2_676 2_676 ?
C47 C46 C43 51.8(11) . 2_676 ?
C45 C46 C43 58.0(13) . 2_676 ?
C49 C47 C48 109.6(13) 2_676 . ?
C49 C47 C46 15.2(16) 2_676 . ?
C48 C47 C46 122.9(17) . . ?
C49 C47 C43 67.9(10) 2_676 2_676 ?
C48 C47 C43 41.7(8) . 2_676 ?
C46 C47 C43 81.5(15) . 2_676 ?
C49 C47 C44 116.7(12) 2_676 2_676 ?
C48 C47 C44 7.3(9) . 2_676 ?
C46 C47 C44 130.1(15) . 2_676 ?
C43 C47 C44 48.8(7) 2_676 2_676 ?
C44 C48 C43 131(3) 2_676 2_676 ?
C44 C48 C47 152(3) 2_676 . ?
C43 C48 C47 75.3(13) 2_676 . ?
C44 C48 C43 81(3) 2_676 . ?
C43 C48 C43 49.9(14) 2_676 . ?
C47 C48 C43 125.2(15) . . ?
C44 C48 C45 23(2) 2_676 2_676 ?
C43 C48 C45 108.8(14) 2_676 2_676 ?
C47 C48 C45 175.5(13) . 2_676 ?
C43 C48 C45 58.9(9) . 2_676 ?
C46 C49 C45 111(5) 2_676 2_676 ?
C46 C49 C47 106(5) 2_676 2_676 ?
C45 C49 C47 136.5(17) 2_676 2_676 ?
C46 C49 C43 152(10) 2_676 . ?
C45 C49 C43 72.3(13) 2_676 . ?
C47 C49 C43 64.2(10) 2_676 . ?

loop_
_geom_bond_atom_site_label_1
_geom_bond_atom_site_label_2
_geom_bond_distance
_geom_bond_site_symmetry_2
_geom_bond_publ_flag
Yb1 O1 2.270(2) . ?
Yb1 O2 2.284(2) . ?
Yb1 O4 2.414(3) . ?
Yb1 O3 2.502(3) . ?
Yb1 N1 2.554(3) . ?
Yb1 N2 2.603(3) . ?
O1 C1 1.316(4) . ?
O2 C7 1.318(4) . ?
O3 C38 1.425(7) . ?
O3 C35 1.432(6) . ?
O4 C42 1.433(5) . ?
O4 C39 1.439(6) . ?
N1 C15 1.480(4) . ?
N1 C14 1.486(4) . ?
N1 C13 1.497(4) . ?
N2 C18 1.468(5) . ?
N2 C16 1.472(4) . ?
N2 C17 1.480(5) . ?
C1 C6 1.426(5) . ?
C1 C2 1.427(5) . ?
C2 C3 1.392(5) . ?
C2 C19 1.550(5) . ?
C3 C4 1.396(5) . ?
C3 H3 0.9500 . ?
C4 C5 1.370(5) . ?
C4 C23 1.554(5) . ?
C5 C6 1.383(5) . ?
C5 H5 0.9500 . ?
C6 C13 1.508(5) . ?
C7 C12 1.416(5) . ?
C7 C8 1.433(5) . ?
C8 C9 1.393(5) . ?
C8 C27 1.533(4) . ?
C9 C10 1.406(5) . ?
C9 H9 0.9500 . ?
C10 C11 1.377(5) . ?
C10 C31 1.541(5) . ?
C11 C12 1.388(5) . ?
C11 H11 0.9500 . ?
C12 C14 1.508(5) . ?
C13 H13A 0.9900 . ?
C13 H13B 0.9900 . ?
C14 H14A 0.9900 . ?
C14 H14B 0.9900 . ?
C15 C16 1.523(5) . ?
C15 H15A 0.9900 . ?
C15 H15B 0.9900 . ?
C16 H16A 0.9900 . ?
C16 H16B 0.9900 . ?
C17 H17A 0.9800 . ?
C17 H17B 0.9800 . ?
C17 H17C 0.9800 . ?
C18 H18A 0.9800 . ?
C18 H18B 0.9800 . ?
C18 H18C 0.9800 . ?
C19 C20 1.518(6) . ?
C19 C21 1.533(6) . ?
C19 C22 1.541(6) . ?
C20 H20A 0.9800 . ?
C20 H20B 0.9800 . ?
C20 H20C 0.9800 . ?
C21 H21A 0.9800 . ?
C21 H21B 0.9800 . ?
C21 H21C 0.9800 . ?
C22 H22A 0.9800 . ?
C22 H22B 0.9800 . ?
C22 H22C 0.9800 . ?
C23 C24 1.525(6) . ?
C23 C26 1.540(6) . ?
C23 C25 1.541(6) . ?
C24 H24A 0.9800 . ?
C24 H24B 0.9800 . ?
C24 H24C 0.9800 . ?
C25 H25A 0.9800 . ?
C25 H25B 0.9800 . ?
C25 H25C 0.9800 . ?
C26 H26A 0.9800 . ?
C26 H26B 0.9800 . ?
C26 H26C 0.9800 . ?
C27 C28 1.534(5) . ?
C27 C29 1.534(5) . ?
C27 C30 1.537(5) . ?
C28 H28A 0.9800 . ?
C28 H28B 0.9800 . ?
C28 H28C 0.9800 . ?
C29 H29A 0.9800 . ?
C29 H29B 0.9800 . ?
C29 H29C 0.9800 . ?
C30 H30A 0.9800 . ?
C30 H30B 0.9800 . ?
C30 H30C 0.9800 . ?
C31 C32 1.468(7) . ?
C31 C34 1.516(6) . ?
C31 C33 1.532(6) . ?
C32 H32A 0.9800 . ?
C32 H32B 0.9800 . ?
C32 H32C 0.9800 . ?
C33 H33A 0.9800 . ?
C33 H33B 0.9800 . ?
C33 H33C 0.9800 . ?
C34 H34A 0.9800 . ?
C34 H34B 0.9800 . ?
C34 H34C 0.9800 . ?
C35 C36 1.476(7) . ?
C35 H35A 0.9900 . ?
C35 H35B 0.9900 . ?
C36 C37 1.468(8) . ?
C36 H36A 0.9900 . ?
C36 H36B 0.9900 . ?
C37 C38 1.387(8) . ?
C37 H37A 0.9900 . ?
C37 H37B 0.9900 . ?
C38 H38A 0.9900 . ?
C38 H38B 0.9900 . ?
C39 C40 1.464(8) . ?
C39 H39A 0.9900 . ?
C39 H39B 0.9900 . ?
C40 C41 1.486(8) . ?
C40 H40A 0.9900 . ?
C40 H40B 0.9900 . ?
C41 C42 1.497(7) . ?
C41 H41A 0.9900 . ?
C41 H41B 0.9900 . ?
C42 H42A 0.9900 . ?
C42 H42B 0.9900 . ?
C43 C48 1.033(18) 2_676 ?
C43 C43 1.08(3) 2_676 ?
C43 C48 1.401(15) . ?
C43 C44 1.42(2) 2_676 ?
C43 C44 1.421(15) . ?
C43 C47 1.503(18) 2_676 ?
C43 C49 1.547(14) . ?
C43 C45 1.65(2) 2_676 ?
C43 C46 1.89(3) 2_676 ?
C44 C48 0.509(18) 2_676 ?
C44 C45 1.406(15) . ?
C44 C43 1.42(2) 2_676 ?
C44 C47 1.850(18) 2_676 ?
C45 C49 1.22(2) 2_676 ?
C45 C46 1.401(19) . ?
C45 C43 1.65(2) 2_676 ?
C45 C48 1.86(2) 2_676 ?
C46 C49 0.38(4) 2_676 ?
C46 C47 1.393(18) . ?
C46 C43 1.89(3) 2_676 ?
C47 C49 1.24(2) 2_676 ?
C47 C48 1.384(14) . ?
C47 C43 1.503(19) 2_676 ?
C47 C44 1.850(18) 2_676 ?
C48 C44 0.509(18) 2_676 ?
C48 C43 1.033(18) 2_676 ?
C48 C45 1.86(2) 2_676 ?
C49 C46 0.38(4) 2_676 ?
C49 C45 1.22(2) 2_676 ?
C49 C47 1.24(2) 2_676 ?
